data_7022402
loop_
_publ_author_name
'Li, Qinghai'
'Zhou, Shuangliu'
'Wang, Shaowu'
'Zhu, Xiancui'
'Zhang, Lijun'
'Feng, Zhijun'
'Guo, Liping'
'Wang, Fenhua'
'Wei, Yun'

_publ_section_title
;
 Dehydrogenation of secondary amines: synthesis, and characterization of
 rare-earth metal complexes incorporating imino- or amido-functionalized
 pyrrolyl ligands.
;
_journal_issue 8
_journal_name_full 'Dalton transactions (Cambridge, England : 2003)'
_journal_page_first 2861
_journal_page_last 2869
_journal_paper_doi 10.1039/c2dt32513f
_journal_volume 42
_journal_year 2013
_chemical_formula_sum 'C46 H80 Er2 N6 Si4'
_chemical_formula_weight 1164.04
_chemical_name_systematic
;
?
;
_space_group_IT_number 14
_symmetry_cell_setting monoclinic
_symmetry_space_group_name_Hall '-P 2ybc'
_symmetry_space_group_name_H-M 'P 1 21/c 1'
_atom_sites_solution_hydrogens geom
_atom_sites_solution_primary direct
_atom_sites_solution_secondary difmap
_audit_creation_method SHELXL-97
_cell_angle_alpha 90.00
_cell_angle_beta 101.327(3)
_cell_angle_gamma 90.00
_cell_formula_units_Z 4
_cell_length_a 22.377(5)
_cell_length_b 19.276(4)
_cell_length_c 12.747(3)
_cell_measurement_reflns_used 9963
_cell_measurement_temperature 293(2)
_cell_measurement_theta_max 26.97
_cell_measurement_theta_min 2.29
_cell_volume 5391(2)
_computing_cell_refinement 'Bruker SMART'
_computing_data_collection 'Bruker SMART'
_computing_data_reduction 'Bruker SAINT'
_computing_molecular_graphics SHELXTL
_computing_publication_material SHELXTL
_computing_structure_refinement 'SHELXL-97 (Sheldrick, 1997)'
_computing_structure_solution 'SHELXS-97 (Sheldrick, 1990)'
_diffrn_ambient_temperature 293(2)
_diffrn_measured_fraction_theta_full 0.996
_diffrn_measured_fraction_theta_max 0.996
_diffrn_measurement_device_type 'Bruker APEX II area detector'
_diffrn_radiation_monochromator graphite
_diffrn_radiation_source 'fine-focus sealed tube'
_diffrn_radiation_type MoK\a
_diffrn_radiation_wavelength 0.71073
_diffrn_reflns_av_R_equivalents 0.0724
_diffrn_reflns_av_sigmaI/netI 0.0691
_diffrn_reflns_limit_h_max 27
_diffrn_reflns_limit_h_min -26
_diffrn_reflns_limit_k_max 23
_diffrn_reflns_limit_k_min -23
_diffrn_reflns_limit_l_max 15
_diffrn_reflns_limit_l_min -15
_diffrn_reflns_number 39994
_diffrn_reflns_theta_full 26.00
_diffrn_reflns_theta_max 26.00
_diffrn_reflns_theta_min 1.41
_exptl_absorpt_coefficient_mu 3.215
_exptl_absorpt_correction_T_max 0.6989
_exptl_absorpt_correction_T_min 0.5953
_exptl_absorpt_correction_type multi-scan
_exptl_absorpt_process_details 'SADABS; Bruker, 2000'
_exptl_crystal_colour reddish
_exptl_crystal_density_diffrn 1.434
_exptl_crystal_density_method 'not measured'
_exptl_crystal_description block
_exptl_crystal_F_000 2360
_exptl_crystal_size_max 0.18
_exptl_crystal_size_mid 0.15
_exptl_crystal_size_min 0.12
_refine_diff_density_max 2.175
_refine_diff_density_min -1.544
_refine_diff_density_rms 0.134
_refine_ls_extinction_method none
_refine_ls_goodness_of_fit_ref 1.037
_refine_ls_hydrogen_treatment constr
_refine_ls_matrix_type full
_refine_ls_number_parameters 543
_refine_ls_number_reflns 10566
_refine_ls_number_restraints 15
_refine_ls_restrained_S_all 1.040
_refine_ls_R_factor_all 0.0768
_refine_ls_R_factor_gt 0.0443
_refine_ls_shift/su_max 0.002
_refine_ls_shift/su_mean 0.000
_refine_ls_structure_factor_coef Fsqd
_refine_ls_weighting_details 'calc w=1/[\s^2^(Fo^2^)+(0.0469P)^2^+6.5971P] where P=(Fo^2^+2Fc^2^)/3'
_refine_ls_weighting_scheme calc
_refine_ls_wR_factor_gt 0.0992
_refine_ls_wR_factor_ref 0.1162
_reflns_number_gt 7411
_reflns_number_total 10566
_reflns_threshold_expression >2sigma(I)
_cod_data_source_file c2dt32513f.txt
_cod_data_source_block 7c
_cod_depositor_comments
;
The following automatic conversions were performed:

'_symmetry_cell_setting' value 'Monoclinic' changed to 'monoclinic'
according to /home/saulius/struct/CIF-dictionaries/cif_core.dic
dictionary named 'cif_core.dic' version 2.4.2 from 2011-04-26.

Automatic conversion script
Id: cif_fix_values 1891 2012-01-12 08:04:46Z andrius 
;
_cod_original_sg_symbol_H-M P21/c
_cod_database_code 7022402

loop_
_symmetry_equiv_pos_as_xyz
'x, y, z'
'-x, y+1/2, -z+1/2'
'-x, -y, -z'
'x, -y-1/2, z-1/2'

loop_
_atom_site_label
_atom_site_type_symbol
_atom_site_fract_x
_atom_site_fract_y
_atom_site_fract_z
_atom_site_U_iso_or_equiv
_atom_site_adp_type
_atom_site_occupancy
_atom_site_symmetry_multiplicity
_atom_site_calc_flag
_atom_site_refinement_flags
C1 C 0.4437(4) 0.1052(4) 0.0123(6) 0.057(2) Uani 1 1 d .
H1 H 0.4540 0.1401 -0.0312 0.068 Uiso 1 1 calc R
C2 C 0.3860(4) 0.0913(5) 0.0259(6) 0.064(2) Uani 1 1 d .
H2 H 0.3507 0.1138 -0.0079 0.077 Uiso 1 1 calc R
C3 C 0.3895(3) 0.0368(5) 0.1001(6) 0.063(2) Uani 1 1 d .
H3 H 0.3573 0.0173 0.1261 0.075 Uiso 1 1 calc R
C4 C 0.4497(3) 0.0179(5) 0.1265(5) 0.055(2) Uani 1 1 d .
C5 C 0.4808(4) -0.0300(5) 0.2114(7) 0.064(2) Uani 1 1 d .
H5A H 0.4698 -0.0173 0.2787 0.076 Uiso 1 1 calc R
H5B H 0.4663 -0.0768 0.1940 0.076 Uiso 1 1 calc R
C6 C 0.5740(3) -0.0543(5) 0.3314(6) 0.053(2) Uani 1 1 d .
C7 C 0.5808(4) -0.1268(6) 0.3495(7) 0.070(3) Uani 1 1 d .
C8 C 0.6083(4) -0.1479(7) 0.4541(9) 0.092(4) Uani 1 1 d .
H8 H 0.6137 -0.1950 0.4684 0.110 Uiso 1 1 calc R
C9 C 0.6269(5) -0.1024(9) 0.5335(9) 0.105(5) Uani 1 1 d .
H9 H 0.6444 -0.1181 0.6015 0.126 Uiso 1 1 calc R
C10 C 0.6202(5) -0.0324(7) 0.5141(8) 0.096(4) Uani 1 1 d .
H10 H 0.6343 -0.0016 0.5694 0.115 Uiso 1 1 calc R
C11 C 0.5926(4) -0.0058(6) 0.4134(7) 0.068(3) Uani 1 1 d .
C12 C 0.5579(5) -0.1809(5) 0.2659(9) 0.084(3) Uani 1 1 d .
H12 H 0.5412 -0.1562 0.1994 0.101 Uiso 1 1 calc R
C13 C 0.5071(6) -0.2252(6) 0.2927(10) 0.117(4) Uani 1 1 d .
H13A H 0.4737 -0.1961 0.3020 0.176 Uiso 1 1 calc R
H13B H 0.5218 -0.2503 0.3577 0.176 Uiso 1 1 calc R
H13C H 0.4935 -0.2574 0.2355 0.176 Uiso 1 1 calc R
C14 C 0.6113(7) -0.2262(7) 0.2442(12) 0.153(6) Uani 1 1 d .
H14A H 0.5958 -0.2616 0.1931 0.229 Uiso 1 1 calc R
H14B H 0.6315 -0.2474 0.3097 0.229 Uiso 1 1 calc R
H14C H 0.6397 -0.1977 0.2162 0.229 Uiso 1 1 calc R
C15 C 0.5830(5) 0.0713(6) 0.3970(9) 0.088(3) Uani 1 1 d U
H15 H 0.5688 0.0798 0.3203 0.106 Uiso 1 1 calc R
C16 C 0.5364(6) 0.0999(7) 0.4552(13) 0.150(5) Uani 1 1 d U
H16A H 0.5445 0.0830 0.5274 0.225 Uiso 1 1 calc R
H16B H 0.4965 0.0854 0.4198 0.225 Uiso 1 1 calc R
H16C H 0.5385 0.1496 0.4557 0.225 Uiso 1 1 calc R
C17 C 0.6413(5) 0.1123(7) 0.4337(11) 0.129(4) Uani 1 1 d U
H17A H 0.6499 0.1152 0.5104 0.194 Uiso 1 1 calc R
H17B H 0.6364 0.1581 0.4039 0.194 Uiso 1 1 calc R
H17C H 0.6744 0.0894 0.4101 0.194 Uiso 1 1 calc R
C18 C 0.6780(7) 0.2212(6) 0.1991(10) 0.139(5) Uani 1 1 d .
H18A H 0.7136 0.2097 0.2515 0.209 Uiso 1 1 calc R
H18B H 0.6429 0.2207 0.2319 0.209 Uiso 1 1 calc R
H18C H 0.6828 0.2666 0.1709 0.209 Uiso 1 1 calc R
C19 C 0.7248(5) 0.1779(6) 0.0060(10) 0.120(5) Uani 1 1 d .
H19A H 0.7179 0.1494 -0.0570 0.181 Uiso 1 1 calc R
H19B H 0.7651 0.1694 0.0465 0.181 Uiso 1 1 calc R
H19C H 0.7211 0.2259 -0.0144 0.181 Uiso 1 1 calc R
C20 C 0.5905(5) 0.1735(6) 0.0077(10) 0.117(4) Uani 1 1 d .
H20A H 0.5603 0.1589 0.0470 0.175 Uiso 1 1 calc R
H20B H 0.5855 0.1480 -0.0581 0.175 Uiso 1 1 calc R
H20C H 0.5859 0.2222 -0.0075 0.175 Uiso 1 1 calc R
C21 C 0.7881(4) 0.0777(7) 0.2872(8) 0.104(4) Uani 1 1 d .
H21A H 0.7676 0.0916 0.3432 0.155 Uiso 1 1 calc R
H21B H 0.8022 0.1180 0.2552 0.155 Uiso 1 1 calc R
H21C H 0.8223 0.0488 0.3167 0.155 Uiso 1 1 calc R
C22 C 0.7787(4) 0.0013(5) 0.0801(7) 0.072(3) Uani 1 1 d .
H22A H 0.7936 0.0419 0.0498 0.108 Uiso 1 1 calc R
H22B H 0.7528 -0.0245 0.0246 0.108 Uiso 1 1 calc R
H22C H 0.8125 -0.0271 0.1127 0.108 Uiso 1 1 calc R
C23 C 0.7122(4) -0.0535(6) 0.2440(8) 0.087(3) Uani 1 1 d .
H23A H 0.6838 -0.0788 0.1916 0.131 Uiso 1 1 calc R
H23B H 0.6935 -0.0424 0.3036 0.131 Uiso 1 1 calc R
H23C H 0.7478 -0.0813 0.2681 0.131 Uiso 1 1 calc R
C1' C 0.9370(3) 0.4417(3) 0.6081(5) 0.0362(15) Uani 1 1 d .
H1' H 0.9254 0.3978 0.5815 0.043 Uiso 1 1 calc R
C2' C 0.9540(3) 0.4571(4) 0.7140(5) 0.0448(17) Uani 1 1 d .
H2' H 0.9563 0.4264 0.7708 0.054 Uiso 1 1 calc R
C3' C 0.9677(3) 0.5289(4) 0.7213(5) 0.0448(18) Uani 1 1 d .
H3' H 0.9813 0.5544 0.7833 0.054 Uiso 1 1 calc R
C4' C 0.9566(3) 0.5537(3) 0.6163(5) 0.0329(14) Uani 1 1 d .
C5' C 0.9526(3) 0.6272(3) 0.5777(5) 0.0390(16) Uani 1 1 d .
H5'1 H 0.9217 0.6515 0.6072 0.047 Uiso 1 1 calc R
H5'2 H 0.9913 0.6502 0.6033 0.047 Uiso 1 1 calc R
C6' C 0.9185(3) 0.7000(3) 0.4248(5) 0.0356(15) Uani 1 1 d .
C7' C 0.9615(3) 0.7500(4) 0.4091(5) 0.0414(16) Uani 1 1 d .
C8' C 0.9401(4) 0.8120(4) 0.3610(6) 0.056(2) Uani 1 1 d .
H8' H 0.9684 0.8447 0.3482 0.067 Uiso 1 1 calc R
C9' C 0.8801(4) 0.8274(4) 0.3317(6) 0.062(2) Uani 1 1 d .
H9' H 0.8675 0.8696 0.2994 0.074 Uiso 1 1 calc R
C10' C 0.8382(4) 0.7791(4) 0.3509(6) 0.053(2) Uani 1 1 d .
H10' H 0.7968 0.7891 0.3308 0.064 Uiso 1 1 calc R
C11' C 0.8560(3) 0.7154(3) 0.3998(5) 0.0408(16) Uani 1 1 d .
C12' C 1.0294(3) 0.7387(4) 0.4435(6) 0.0456(17) Uani 1 1 d .
H12' H 1.0354 0.6922 0.4748 0.055 Uiso 1 1 calc R
C13' C 1.0575(4) 0.7906(4) 0.5307(7) 0.066(2) Uani 1 1 d .
H13D H 1.0499 0.8370 0.5042 0.099 Uiso 1 1 calc R
H13E H 1.1007 0.7829 0.5499 0.099 Uiso 1 1 calc R
H13F H 1.0396 0.7843 0.5925 0.099 Uiso 1 1 calc R
C14' C 1.0623(4) 0.7410(5) 0.3494(7) 0.068(2) Uani 1 1 d .
H14D H 1.0463 0.7055 0.2989 0.103 Uiso 1 1 calc R
H14E H 1.1051 0.7334 0.3748 0.103 Uiso 1 1 calc R
H14F H 1.0562 0.7856 0.3154 0.103 Uiso 1 1 calc R
C15' C 0.8082(3) 0.6681(4) 0.4276(6) 0.0532(19) Uani 1 1 d .
H15' H 0.8280 0.6243 0.4534 0.064 Uiso 1 1 calc R
C16' C 0.7802(4) 0.6985(5) 0.5173(8) 0.080(3) Uani 1 1 d .
H16D H 0.8120 0.7109 0.5764 0.120 Uiso 1 1 calc R
H16E H 0.7540 0.6647 0.5403 0.120 Uiso 1 1 calc R
H16F H 0.7569 0.7390 0.4917 0.120 Uiso 1 1 calc R
C17' C 0.7583(4) 0.6518(5) 0.3322(8) 0.085(3) Uani 1 1 d .
H17D H 0.7370 0.6937 0.3071 0.127 Uiso 1 1 calc R
H17E H 0.7303 0.6193 0.3529 0.127 Uiso 1 1 calc R
H17F H 0.7760 0.6322 0.2761 0.127 Uiso 1 1 calc R
C18' C 0.8634(4) 0.3854(5) 0.3481(7) 0.082(3) Uani 1 1 d .
H18D H 0.9048 0.3760 0.3422 0.123 Uiso 1 1 calc R
H18E H 0.8413 0.3425 0.3455 0.123 Uiso 1 1 calc R
H18F H 0.8630 0.4084 0.4147 0.123 Uiso 1 1 calc R
C19' C 0.8156(4) 0.3895(5) 0.1089(6) 0.067(2) Uani 1 1 d .
H19D H 0.7966 0.4172 0.0491 0.101 Uiso 1 1 calc R
H19E H 0.7901 0.3503 0.1159 0.101 Uiso 1 1 calc R
H19F H 0.8545 0.3735 0.0977 0.101 Uiso 1 1 calc R
C20' C 0.7493(4) 0.4640(4) 0.2567(7) 0.062(2) Uani 1 1 d .
H20D H 0.7521 0.4797 0.3290 0.093 Uiso 1 1 calc R
H20E H 0.7240 0.4235 0.2448 0.093 Uiso 1 1 calc R
H20F H 0.7318 0.5000 0.2081 0.093 Uiso 1 1 calc R
C21' C 0.9158(4) 0.5195(5) 0.0261(6) 0.066(2) Uani 1 1 d .
H21D H 0.9552 0.5060 0.0656 0.100 Uiso 1 1 calc R
H21E H 0.9208 0.5512 -0.0296 0.100 Uiso 1 1 calc R
H21F H 0.8942 0.4791 -0.0050 0.100 Uiso 1 1 calc R
C22' C 0.7933(4) 0.5824(5) 0.0444(6) 0.066(2) Uani 1 1 d .
H22D H 0.7744 0.5404 0.0138 0.100 Uiso 1 1 calc R
H22E H 0.7955 0.6151 -0.0115 0.100 Uiso 1 1 calc R
H22F H 0.7697 0.6018 0.0924 0.100 Uiso 1 1 calc R
C23' C 0.9097(4) 0.6474(5) 0.1584(6) 0.066(2) Uani 1 1 d .
H23D H 0.8873 0.6726 0.2029 0.099 Uiso 1 1 calc R
H23E H 0.9113 0.6741 0.0953 0.099 Uiso 1 1 calc R
H23F H 0.9504 0.6391 0.1971 0.099 Uiso 1 1 calc R
Er1 Er 0.583368(14) 0.01257(2) 0.09240(2) 0.04591(11) Uani 1 1 d .
Er1' Er 0.944358(13) 0.536202(15) 0.37154(2) 0.03095(9) Uani 1 1 d .
N1 N 0.4849(3) 0.0599(3) 0.0726(4) 0.0466(15) Uani 1 1 d .
N2 N 0.5475(3) -0.0294(3) 0.2250(5) 0.0467(15) Uani 1 1 d .
N3 N 0.6692(3) 0.0726(3) 0.1301(4) 0.0505(16) Uani 1 1 d .
N1' N 0.9392(2) 0.4994(3) 0.5458(4) 0.0315(12) Uani 1 1 d .
N2' N 0.9376(2) 0.6311(3) 0.4612(4) 0.0317(12) Uani 1 1 d .
N3' N 0.8717(3) 0.5142(3) 0.2322(4) 0.0406(14) Uani 1 1 d .
Si1 Si 0.66777(11) 0.15667(14) 0.0888(2) 0.0644(6) Uani 1 1 d .
Si2 Si 0.73424(10) 0.02794(14) 0.18335(17) 0.0578(6) Uani 1 1 d .
Si1' Si 0.82648(9) 0.44270(12) 0.23377(15) 0.0453(5) Uani 1 1 d .
Si2' Si 0.87136(9) 0.56300(12) 0.11908(15) 0.0466(5) Uani 1 1 d .

loop_
_atom_site_aniso_label
_atom_site_aniso_U_11
_atom_site_aniso_U_22
_atom_site_aniso_U_33
_atom_site_aniso_U_23
_atom_site_aniso_U_13
_atom_site_aniso_U_12
C1 0.060(5) 0.056(5) 0.051(5) -0.001(4) 0.003(4) 0.011(4)
C2 0.048(5) 0.085(7) 0.058(5) -0.003(5) 0.006(4) 0.026(5)
C3 0.038(4) 0.113(8) 0.040(4) -0.005(4) 0.015(3) 0.010(5)
C4 0.036(4) 0.100(7) 0.028(3) 0.000(4) 0.006(3) -0.001(4)
C5 0.047(5) 0.092(7) 0.050(5) 0.011(4) 0.006(4) -0.005(4)
C6 0.034(4) 0.079(6) 0.047(4) 0.017(4) 0.011(3) -0.005(4)
C7 0.045(5) 0.093(8) 0.075(6) 0.032(5) 0.020(4) 0.005(5)
C8 0.062(7) 0.129(10) 0.083(8) 0.051(7) 0.009(6) 0.015(6)
C9 0.066(7) 0.174(14) 0.067(7) 0.056(8) -0.006(6) 0.002(8)
C10 0.062(7) 0.170(13) 0.049(6) 0.017(7) -0.006(5) -0.034(7)
C11 0.036(5) 0.113(8) 0.055(5) -0.001(5) 0.010(4) -0.012(5)
C12 0.099(8) 0.066(7) 0.094(8) 0.013(6) 0.035(6) 0.014(6)
C13 0.132(11) 0.100(10) 0.119(10) 0.023(8) 0.022(8) -0.024(8)
C14 0.161(14) 0.119(12) 0.201(17) -0.002(11) 0.092(12) 0.038(10)
C15 0.089(7) 0.095(8) 0.087(7) -0.008(6) 0.032(5) -0.019(6)
C16 0.118(9) 0.131(11) 0.223(13) -0.010(10) 0.088(9) 0.001(8)
C17 0.097(8) 0.130(10) 0.163(11) -0.014(9) 0.032(8) -0.034(7)
C18 0.209(16) 0.080(9) 0.125(11) -0.024(8) 0.023(10) -0.008(10)
C19 0.130(11) 0.104(10) 0.147(12) 0.041(8) 0.077(9) -0.006(8)
C20 0.085(8) 0.083(8) 0.165(12) 0.027(8) -0.016(8) 0.011(7)
C21 0.059(6) 0.158(12) 0.080(7) -0.033(7) -0.020(5) 0.004(7)
C22 0.046(5) 0.105(8) 0.070(6) 0.003(5) 0.021(4) 0.005(5)
C23 0.062(6) 0.128(9) 0.075(6) 0.032(6) 0.022(5) 0.034(6)
C1' 0.035(4) 0.029(4) 0.046(4) 0.011(3) 0.012(3) -0.002(3)
C2' 0.054(5) 0.044(5) 0.041(4) 0.010(3) 0.022(3) 0.007(3)
C3' 0.063(5) 0.046(5) 0.027(3) 0.000(3) 0.014(3) 0.007(4)
C4' 0.039(4) 0.026(4) 0.034(3) 0.000(3) 0.008(3) 0.002(3)
C5' 0.045(4) 0.038(4) 0.033(3) 0.001(3) 0.006(3) 0.004(3)
C6' 0.052(4) 0.026(4) 0.030(3) 0.001(3) 0.010(3) 0.003(3)
C7' 0.055(5) 0.037(4) 0.034(3) 0.002(3) 0.013(3) -0.002(3)
C8' 0.083(6) 0.033(4) 0.054(5) 0.015(3) 0.017(4) -0.005(4)
C9' 0.087(7) 0.036(5) 0.060(5) 0.015(4) 0.009(5) 0.010(4)
C10' 0.060(5) 0.043(5) 0.053(5) 0.005(4) 0.004(4) 0.017(4)
C11' 0.048(4) 0.028(4) 0.047(4) 0.001(3) 0.009(3) 0.003(3)
C12' 0.049(4) 0.043(4) 0.047(4) 0.003(3) 0.016(3) -0.009(3)
C13' 0.068(6) 0.064(6) 0.066(6) -0.010(4) 0.014(4) -0.019(5)
C14' 0.071(6) 0.077(6) 0.065(6) -0.002(5) 0.033(5) -0.011(5)
C15' 0.048(5) 0.043(5) 0.069(5) -0.002(4) 0.012(4) 0.004(4)
C16' 0.077(7) 0.081(7) 0.092(7) -0.004(5) 0.041(6) -0.015(5)
C17' 0.063(6) 0.085(8) 0.102(8) -0.023(6) 0.004(5) -0.015(5)
C18' 0.076(7) 0.094(8) 0.067(6) 0.029(5) -0.005(5) -0.003(6)
C19' 0.091(7) 0.060(6) 0.047(5) -0.015(4) 0.003(4) -0.002(5)
C20' 0.049(5) 0.069(6) 0.067(5) 0.000(4) 0.010(4) -0.008(4)
C21' 0.081(6) 0.089(7) 0.033(4) -0.004(4) 0.019(4) 0.007(5)
C22' 0.067(6) 0.083(7) 0.045(4) 0.009(4) 0.001(4) 0.006(5)
C23' 0.069(6) 0.076(6) 0.051(5) 0.001(4) 0.007(4) -0.012(5)
Er1 0.03149(18) 0.0693(3) 0.03638(18) 0.00217(15) 0.00531(13) 0.00170(16)
Er1' 0.03421(17) 0.03068(16) 0.02715(14) -0.00065(11) 0.00406(11) 0.00243(13)
N1 0.037(3) 0.065(4) 0.039(3) -0.004(3) 0.009(3) 0.006(3)
N2 0.036(3) 0.063(4) 0.041(3) 0.005(3) 0.006(3) 0.003(3)
N3 0.035(3) 0.072(5) 0.044(3) 0.001(3) 0.009(3) -0.003(3)
N1' 0.027(3) 0.026(3) 0.045(3) 0.000(2) 0.013(2) 0.002(2)
N2' 0.039(3) 0.026(3) 0.031(3) 0.001(2) 0.009(2) 0.003(2)
N3' 0.040(3) 0.056(4) 0.024(3) 0.003(2) 0.001(2) 0.002(3)
Si1 0.0566(15) 0.0675(17) 0.0684(16) -0.0006(12) 0.0110(12) -0.0061(12)
Si2 0.0371(12) 0.0947(19) 0.0414(11) 0.0038(11) 0.0071(9) 0.0027(11)
Si1' 0.0426(12) 0.0561(13) 0.0344(10) -0.0013(9) 0.0010(8) 0.0003(10)
Si2' 0.0434(12) 0.0637(14) 0.0312(10) 0.0015(9) 0.0033(8) -0.0010(10)

loop_
_atom_type_symbol
_atom_type_description
_atom_type_scat_dispersion_real
_atom_type_scat_dispersion_imag
_atom_type_scat_source
C C 0.0033 0.0016 'International Tables Vol C Tables 4.2.6.8 and 6.1.1.4'
H H 0.0000 0.0000 'International Tables Vol C Tables 4.2.6.8 and 6.1.1.4'
Er Er -0.2586 4.9576 'International Tables Vol C Tables 4.2.6.8 and 6.1.1.4'
N N 0.0061 0.0033 'International Tables Vol C Tables 4.2.6.8 and 6.1.1.4'
Si Si 0.0817 0.0704 'International Tables Vol C Tables 4.2.6.8 and 6.1.1.4'

loop_
_geom_angle_atom_site_label_1
_geom_angle_atom_site_label_2
_geom_angle_atom_site_label_3
_geom_angle
_geom_angle_site_symmetry_1
_geom_angle_site_symmetry_3
C2 C1 N1 110.4(8) . .
C2 C1 Er1 76.5(5) . 3_655
N1 C1 Er1 78.5(4) . 3_655
C2 C1 H1 124.8 . .
N1 C1 H1 124.8 . .
Er1 C1 H1 112.3 3_655 .
C1 C2 C3 107.7(7) . .
C1 C2 Er1 73.8(5) . 3_655
C3 C2 Er1 80.4(5) . 3_655
C1 C2 H2 126.2 . .
C3 C2 H2 126.2 . .
Er1 C2 H2 112.2 3_655 .
C4 C3 C2 106.6(7) . .
C4 C3 Er1 75.8(4) . 3_655
C2 C3 Er1 70.0(4) . 3_655
C4 C3 H3 126.7 . .
C2 C3 H3 126.7 . .
Er1 C3 H3 119.4 3_655 .
C3 C4 N1 110.2(7) . .
C3 C4 C5 129.8(7) . .
N1 C4 C5 119.2(6) . .
C3 C4 Er1 75.9(4) . 3_655
N1 C4 Er1 72.3(4) . 3_655
C5 C4 Er1 126.0(6) . 3_655
N2 C5 C4 113.7(6) . .
N2 C5 H5A 108.8 . .
C4 C5 H5A 108.8 . .
N2 C5 H5B 108.8 . .
C4 C5 H5B 108.8 . .
H5A C5 H5B 107.7 . .
C11 C6 C7 121.9(8) . .
C11 C6 N2 118.9(8) . .
C7 C6 N2 119.2(8) . .
C8 C7 C6 116.7(10) . .
C8 C7 C12 119.5(10) . .
C6 C7 C12 123.7(8) . .
C9 C8 C7 122.4(12) . .
C9 C8 H8 118.8 . .
C7 C8 H8 118.8 . .
C8 C9 C10 119.9(10) . .
C8 C9 H9 120.0 . .
C10 C9 H9 120.0 . .
C9 C10 C11 122.3(11) . .
C9 C10 H10 118.8 . .
C11 C10 H10 118.8 . .
C6 C11 C10 116.7(10) . .
C6 C11 C15 122.6(8) . .
C10 C11 C15 120.7(10) . .
C7 C12 C13 113.4(9) . .
C7 C12 C14 110.4(10) . .
C13 C12 C14 111.2(10) . .
C7 C12 H12 107.1 . .
C13 C12 H12 107.1 . .
C14 C12 H12 107.1 . .
C12 C13 H13A 109.5 . .
C12 C13 H13B 109.5 . .
H13A C13 H13B 109.5 . .
C12 C13 H13C 109.5 . .
H13A C13 H13C 109.5 . .
H13B C13 H13C 109.5 . .
C12 C14 H14A 109.5 . .
C12 C14 H14B 109.5 . .
H14A C14 H14B 109.5 . .
C12 C14 H14C 109.5 . .
H14A C14 H14C 109.5 . .
H14B C14 H14C 109.5 . .
C16 C15 C11 112.8(9) . .
C16 C15 C17 107.1(10) . .
C11 C15 C17 112.3(10) . .
C16 C15 H15 108.2 . .
C11 C15 H15 108.2 . .
C17 C15 H15 108.2 . .
C15 C16 H16A 109.5 . .
C15 C16 H16B 109.5 . .
H16A C16 H16B 109.5 . .
C15 C16 H16C 109.5 . .
H16A C16 H16C 109.5 . .
H16B C16 H16C 109.5 . .
C15 C17 H17A 109.5 . .
C15 C17 H17B 109.5 . .
H17A C17 H17B 109.5 . .
C15 C17 H17C 109.5 . .
H17A C17 H17C 109.5 . .
H17B C17 H17C 109.5 . .
Si1 C18 H18A 109.5 . .
Si1 C18 H18B 109.5 . .
H18A C18 H18B 109.5 . .
Si1 C18 H18C 109.5 . .
H18A C18 H18C 109.5 . .
H18B C18 H18C 109.5 . .
Si1 C19 H19A 109.5 . .
Si1 C19 H19B 109.5 . .
H19A C19 H19B 109.5 . .
Si1 C19 H19C 109.5 . .
H19A C19 H19C 109.5 . .
H19B C19 H19C 109.5 . .
Si1 C20 H20A 109.5 . .
Si1 C20 H20B 109.5 . .
H20A C20 H20B 109.5 . .
Si1 C20 H20C 109.5 . .
H20A C20 H20C 109.5 . .
H20B C20 H20C 109.5 . .
Si2 C21 H21A 109.5 . .
Si2 C21 H21B 109.5 . .
H21A C21 H21B 109.5 . .
Si2 C21 H21C 109.5 . .
H21A C21 H21C 109.5 . .
H21B C21 H21C 109.5 . .
Si2 C22 H22A 109.5 . .
Si2 C22 H22B 109.5 . .
H22A C22 H22B 109.5 . .
Si2 C22 H22C 109.5 . .
H22A C22 H22C 109.5 . .
H22B C22 H22C 109.5 . .
Si2 C23 H23A 109.5 . .
Si2 C23 H23B 109.5 . .
H23A C23 H23B 109.5 . .
Si2 C23 H23C 109.5 . .
H23A C23 H23C 109.5 . .
H23B C23 H23C 109.5 . .
C2' C1' N1' 111.2(6) . .
C2' C1' Er1' 77.8(4) . 3_766
N1' C1' Er1' 77.2(3) . 3_766
C2' C1' H1' 124.4 . .
N1' C1' H1' 124.4 . .
Er1' C1' H1' 112.6 3_766 .
C1' C2' C3' 107.0(6) . .
C1' C2' Er1' 72.8(4) . 3_766
C3' C2' Er1' 78.0(4) . 3_766
C1' C2' H2' 126.5 . .
C3' C2' H2' 126.5 . .
Er1' C2' H2' 115.0 3_766 .
C4' C3' C2' 106.0(6) . .
C4' C3' Er1' 75.8(4) . 3_766
C2' C3' Er1' 72.2(4) . 3_766
C4' C3' H3' 127.0 . .
C2' C3' H3' 127.0 . .
Er1' C3' H3' 117.3 3_766 .
N1' C4' C3' 109.8(6) . .
N1' C4' C5' 120.7(5) . .
C3' C4' C5' 128.7(6) . .
N1' C4' Er1' 71.8(3) . 3_766
C3' C4' Er1' 75.2(4) . 3_766
C5' C4' Er1' 126.9(4) . 3_766
N2' C5' C4' 111.6(5) . .
N2' C5' H5'1 109.3 . .
C4' C5' H5'1 109.3 . .
N2' C5' H5'2 109.3 . .
C4' C5' H5'2 109.3 . .
H5'1 C5' H5'2 108.0 . .
C7' C6' C11' 120.1(6) . .
C7' C6' N2' 120.7(6) . .
C11' C6' N2' 119.1(6) . .
C8' C7' C6' 118.0(7) . .
C8' C7' C12' 119.5(7) . .
C6' C7' C12' 122.5(6) . .
C9' C8' C7' 123.3(7) . .
C9' C8' H8' 118.3 . .
C7' C8' H8' 118.3 . .
C8' C9' C10' 118.4(7) . .
C8' C9' H9' 120.8 . .
C10' C9' H9' 120.8 . .
C9' C10' C11' 121.9(7) . .
C9' C10' H10' 119.1 . .
C11' C10' H10' 119.1 . .
C10' C11' C6' 118.1(7) . .
C10' C11' C15' 119.0(7) . .
C6' C11' C15' 122.9(6) . .
C7' C12' C14' 112.3(6) . .
C7' C12' C13' 111.3(6) . .
C14' C12' C13' 111.0(6) . .
C7' C12' H12' 107.3 . .
C14' C12' H12' 107.3 . .
C13' C12' H12' 107.3 . .
C12' C13' H13D 109.5 . .
C12' C13' H13E 109.5 . .
H13D C13' H13E 109.5 . .
C12' C13' H13F 109.5 . .
H13D C13' H13F 109.5 . .
H13E C13' H13F 109.5 . .
C12' C14' H14D 109.5 . .
C12' C14' H14E 109.5 . .
H14D C14' H14E 109.5 . .
C12' C14' H14F 109.5 . .
H14D C14' H14F 109.5 . .
H14E C14' H14F 109.5 . .
C11' C15' C17' 112.6(7) . .
C11' C15' C16' 111.1(6) . .
C17' C15' C16' 109.6(7) . .
C11' C15' H15' 107.8 . .
C17' C15' H15' 107.8 . .
C16' C15' H15' 107.8 . .
C15' C16' H16D 109.5 . .
C15' C16' H16E 109.5 . .
H16D C16' H16E 109.5 . .
C15' C16' H16F 109.5 . .
H16D C16' H16F 109.5 . .
H16E C16' H16F 109.5 . .
C15' C17' H17D 109.5 . .
C15' C17' H17E 109.5 . .
H17D C17' H17E 109.5 . .
C15' C17' H17F 109.5 . .
H17D C17' H17F 109.5 . .
H17E C17' H17F 109.5 . .
Si1' C18' H18D 109.5 . .
Si1' C18' H18E 109.5 . .
H18D C18' H18E 109.5 . .
Si1' C18' H18F 109.5 . .
H18D C18' H18F 109.5 . .
H18E C18' H18F 109.5 . .
Si1' C19' H19D 109.5 . .
Si1' C19' H19E 109.5 . .
H19D C19' H19E 109.5 . .
Si1' C19' H19F 109.5 . .
H19D C19' H19F 109.5 . .
H19E C19' H19F 109.5 . .
Si1' C20' H20D 109.5 . .
Si1' C20' H20E 109.5 . .
H20D C20' H20E 109.5 . .
Si1' C20' H20F 109.5 . .
H20D C20' H20F 109.5 . .
H20E C20' H20F 109.5 . .
Si2' C21' H21D 109.5 . .
Si2' C21' H21E 109.5 . .
H21D C21' H21E 109.5 . .
Si2' C21' H21F 109.5 . .
H21D C21' H21F 109.5 . .
H21E C21' H21F 109.5 . .
Si2' C22' H22D 109.5 . .
Si2' C22' H22E 109.5 . .
H22D C22' H22E 109.5 . .
Si2' C22' H22F 109.5 . .
H22D C22' H22F 109.5 . .
H22E C22' H22F 109.5 . .
Si2' C23' H23D 109.5 . .
Si2' C23' H23E 109.5 . .
H23D C23' H23E 109.5 . .
Si2' C23' H23F 109.5 . .
H23D C23' H23F 109.5 . .
H23E C23' H23F 109.5 . .
N2 Er1 N3 117.7(2) . .
N2 Er1 N1 75.3(2) . .
N3 Er1 N1 125.1(2) . .
N2 Er1 C1 89.4(2) . 3_655
N3 Er1 C1 131.4(2) . 3_655
N1 Er1 C1 99.3(2) . 3_655
N2 Er1 C2 109.6(3) . 3_655
N3 Er1 C2 101.9(3) . 3_655
N1 Er1 C2 124.6(2) . 3_655
C1 Er1 C2 29.7(2) 3_655 3_655
N2 Er1 N1 100.0(2) . 3_655
N3 Er1 N1 139.95(19) . 3_655
N1 Er1 N1 75.2(2) . 3_655
C1 Er1 N1 29.9(2) 3_655 3_655
C2 Er1 N1 49.4(2) 3_655 3_655
N2 Er1 C4 129.2(2) . 3_655
N3 Er1 C4 111.9(2) . 3_655
N1 Er1 C4 85.2(2) . 3_655
C1 Er1 C4 47.8(2) 3_655 3_655
C2 Er1 C4 47.9(2) 3_655 3_655
N1 Er1 C4 29.3(2) 3_655 3_655
N2 Er1 C3 137.1(3) . 3_655
N3 Er1 C3 92.2(2) . 3_655
N1 Er1 C3 113.4(2) . 3_655
C1 Er1 C3 48.3(3) 3_655 3_655
C2 Er1 C3 29.6(3) 3_655 3_655
N1 Er1 C3 48.5(2) 3_655 3_655
C4 Er1 C3 28.3(2) 3_655 3_655
N2 Er1 Si2 105.38(16) . .
N3 Er1 Si2 26.94(17) . .
N1 Er1 Si2 149.24(16) . .
C1 Er1 Si2 111.41(18) 3_655 .
C2 Er1 Si2 84.79(19) 3_655 .
N1 Er1 Si2 133.10(12) 3_655 .
C4 Er1 Si2 114.36(15) 3_655 .
C3 Er1 Si2 87.49(16) 3_655 .
N2 Er1 Si1 127.89(17) . .
N3 Er1 Si1 26.56(17) . .
N1 Er1 Si1 101.23(16) . .
C1 Er1 Si1 140.88(19) 3_655 .
C2 Er1 Si1 113.8(2) 3_655 .
N1 Er1 Si1 130.02(14) 3_655 .
C4 Er1 Si1 101.45(18) 3_655 .
C3 Er1 Si1 92.8(2) 3_655 .
Si2 Er1 Si1 53.36(6) . .
N2' Er1' N3' 117.9(2) . .
N2' Er1' N1' 74.73(17) . .
N3' Er1' N1' 122.51(19) . .
N2' Er1' C1' 89.2(2) . 3_766
N3' Er1' C1' 132.6(2) . 3_766
N1' Er1' C1' 100.94(18) . 3_766
N2' Er1' N1' 99.78(17) . 3_766
N3' Er1' N1' 140.32(19) . 3_766
N1' Er1' N1' 77.15(17) . 3_766
C1' Er1' N1' 29.73(17) 3_766 3_766
N2' Er1' C2' 108.7(2) . 3_766
N3' Er1' C2' 103.3(2) . 3_766
N1' Er1' C2' 126.42(19) . 3_766
C1' Er1' C2' 29.4(2) 3_766 3_766
N1' Er1' C2' 49.30(18) 3_766 3_766
N2' Er1' C3' 136.8(2) . 3_766
N3' Er1' C3' 92.4(2) . 3_766
N1' Er1' C3' 115.74(18) . 3_766
C1' Er1' C3' 48.4(2) 3_766 3_766
N1' Er1' C3' 48.95(18) 3_766 3_766
C2' Er1' C3' 29.8(2) 3_766 3_766
N2' Er1' C4' 128.89(18) . 3_766
N3' Er1' C4' 112.23(19) . 3_766
N1' Er1' C4' 86.91(17) . 3_766
C1' Er1' C4' 47.60(19) 3_766 3_766
N1' Er1' C4' 29.12(16) 3_766 3_766
C2' Er1' C4' 48.15(19) 3_766 3_766
C3' Er1' C4' 28.99(18) 3_766 3_766
N2' Er1' Si2' 107.67(13) . .
N3' Er1' Si2' 27.26(15) . .
N1' Er1' Si2' 147.89(13) . .
C1' Er1' Si2' 111.04(14) 3_766 .
N1' Er1' Si2' 131.69(11) 3_766 .
C2' Er1' Si2' 84.00(15) 3_766 .
C3' Er1' Si2' 85.03(14) 3_766 .
C4' Er1' Si2' 112.39(13) 3_766 .
N2' Er1' Si1' 126.29(14) . .
N3' Er1' Si1' 26.15(15) . .
N1' Er1' Si1' 98.71(13) . .
C1' Er1' Si1' 143.05(16) 3_766 .
N1' Er1' Si1' 131.34(11) 3_766 .
C2' Er1' Si1' 116.49(16) 3_766 .
C3' Er1' Si1' 94.78(16) 3_766 .
C4' Er1' Si1' 103.14(13) 3_766 .
Si2' Er1' Si1' 53.19(5) . .
N2' Er1' Er1' 87.66(13) . 3_766
N3' Er1' Er1' 147.66(15) . 3_766
N1' Er1' Er1' 41.69(12) . 3_766
C1' Er1' Er1' 61.35(13) 3_766 3_766
N1' Er1' Er1' 35.46(11) 3_766 3_766
C2' Er1' Er1' 84.75(15) 3_766 3_766
C3' Er1' Er1' 79.07(14) 3_766 3_766
C4' Er1' Er1' 51.10(12) 3_766 3_766
Si2' Er1' Er1' 163.28(4) . 3_766
Si1' Er1' Er1' 122.73(4) . 3_766
C1 N1 C4 105.1(6) . .
C1 N1 Er1 144.1(5) . .
C4 N1 Er1 109.1(5) . .
C1 N1 Er1 71.7(4) . 3_655
C4 N1 Er1 78.4(4) . 3_655
Er1 N1 Er1 104.8(2) . 3_655
C6 N2 C5 109.2(6) . .
C6 N2 Er1 134.9(5) . .
C5 N2 Er1 115.7(4) . .
Si1 N3 Si2 124.3(4) . .
Si1 N3 Er1 117.9(3) . .
Si2 N3 Er1 117.2(4) . .
C1' N1' C4' 105.9(5) . .
C1' N1' Er1' 143.4(4) . .
C4' N1' Er1' 109.0(4) . .
C1' N1' Er1' 73.1(3) . 3_766
C4' N1' Er1' 79.1(3) . 3_766
Er1' N1' Er1' 102.85(17) . 3_766
C6' N2' C5' 111.6(5) . .
C6' N2' Er1' 130.6(4) . .
C5' N2' Er1' 117.8(4) . .
Si1' N3' Si2' 123.0(3) . .
Si1' N3' Er1' 119.4(3) . .
Si2' N3' Er1' 116.9(3) . .
N3 Si1 C19 114.4(4) . .
N3 Si1 C18 114.3(5) . .
C19 Si1 C18 106.7(6) . .
N3 Si1 C20 107.2(4) . .
C19 Si1 C20 108.3(6) . .
C18 Si1 C20 105.5(6) . .
N3 Si1 Er1 35.5(2) . .
C19 Si1 Er1 129.9(4) . .
C18 Si1 Er1 121.9(5) . .
C20 Si1 Er1 71.8(4) . .
N3 Si2 C23 108.4(4) . .
N3 Si2 C21 113.8(4) . .
C23 Si2 C21 109.0(5) . .
N3 Si2 C22 112.7(4) . .
C23 Si2 C22 106.4(5) . .
C21 Si2 C22 106.3(5) . .
N3 Si2 Er1 35.8(2) . .
C23 Si2 Er1 74.8(3) . .
C21 Si2 Er1 138.9(3) . .
C22 Si2 Er1 111.7(3) . .
N3' Si1' C20' 113.2(3) . .
N3' Si1' C19' 114.3(4) . .
C20' Si1' C19' 106.6(4) . .
N3' Si1' C18' 108.1(4) . .
C20' Si1' C18' 106.8(4) . .
C19' Si1' C18' 107.5(4) . .
N3' Si1' Er1' 34.50(17) . .
C20' Si1' Er1' 117.1(3) . .
C19' Si1' Er1' 133.8(3) . .
C18' Si1' Er1' 74.5(3) . .
N3' Si2' C22' 112.9(3) . .
N3' Si2' C23' 109.0(3) . .
C22' Si2' C23' 107.4(4) . .
N3' Si2' C21' 111.6(3) . .
C22' Si2' C21' 109.1(4) . .
C23' Si2' C21' 106.6(4) . .
N3' Si2' Er1' 35.87(19) . .
C22' Si2' Er1' 139.1(3) . .
C23' Si2' Er1' 76.4(3) . .
C21' Si2' Er1' 108.5(3) . .

loop_
_geom_bond_atom_site_label_1
_geom_bond_atom_site_label_2
_geom_bond_distance
_geom_bond_site_symmetry_2
C1 C2 1.362(11) .
C1 N1 1.386(9) .
C1 Er1 2.643(8) 3_655
C1 H1 0.9300 .
C2 C3 1.406(12) .
C2 Er1 2.676(8) 3_655
C2 H2 0.9300 .
C3 C4 1.372(10) .
C3 Er1 2.807(7) 3_655
C3 H3 0.9300 .
C4 N1 1.400(9) .
C4 C5 1.487(11) .
C4 Er1 2.805(7) 3_655
C5 N2 1.467(9) .
C5 H5A 0.9700 .
C5 H5B 0.9700 .
C6 C11 1.402(12) .
C6 C7 1.420(12) .
C6 N2 1.451(9) .
C7 C8 1.414(12) .
C7 C12 1.506(14) .
C8 C9 1.343(16) .
C8 H8 0.9300 .
C9 C10 1.373(16) .
C9 H9 0.9300 .
C10 C11 1.407(13) .
C10 H10 0.9300 .
C11 C15 1.512(14) .
C12 C13 1.514(14) .
C12 C14 1.550(14) .
C12 H12 0.9800 .
C13 H13A 0.9600 .
C13 H13B 0.9600 .
C13 H13C 0.9600 .
C14 H14A 0.9600 .
C14 H14B 0.9600 .
C14 H14C 0.9600 .
C15 C16 1.497(14) .
C15 C17 1.518(14) .
C15 H15 0.9800 .
C16 H16A 0.9600 .
C16 H16B 0.9600 .
C16 H16C 0.9600 .
C17 H17A 0.9600 .
C17 H17B 0.9600 .
C17 H17C 0.9600 .
C18 Si1 1.857(11) .
C18 H18A 0.9600 .
C18 H18B 0.9600 .
C18 H18C 0.9600 .
C19 Si1 1.855(10) .
C19 H19A 0.9600 .
C19 H19B 0.9600 .
C19 H19C 0.9600 .
C20 Si1 1.860(10) .
C20 H20A 0.9600 .
C20 H20B 0.9600 .
C20 H20C 0.9600 .
C21 Si2 1.871(9) .
C21 H21A 0.9600 .
C21 H21B 0.9600 .
C21 H21C 0.9600 .
C22 Si2 1.871(8) .
C22 H22A 0.9600 .
C22 H22B 0.9600 .
C22 H22C 0.9600 .
C23 Si2 1.858(10) .
C23 H23A 0.9600 .
C23 H23B 0.9600 .
C23 H23C 0.9600 .
C1' C2' 1.361(9) .
C1' N1' 1.374(8) .
C1' Er1' 2.650(6) 3_766
C1' H1' 0.9300 .
C2' C3' 1.416(10) .
C2' Er1' 2.711(7) 3_766
C2' H2' 0.9300 .
C3' C4' 1.396(9) .
C3' Er1' 2.786(7) 3_766
C3' H3' 0.9300 .
C4' N1' 1.384(8) .
C4' C5' 1.498(9) .
C4' Er1' 2.792(6) 3_766
C5' N2' 1.459(7) .
C5' H5'1 0.9700 .
C5' H5'2 0.9700 .
C6' C7' 1.402(9) .
C6' C11' 1.405(9) .
C6' N2' 1.444(8) .
C7' C8' 1.385(10) .
C7' C12' 1.513(10) .
C8' C9' 1.354(11) .
C8' H8' 0.9300 .
C9' C10' 1.377(11) .
C9' H9' 0.9300 .
C10' C11' 1.399(9) .
C10' H10' 0.9300 .
C11' C15' 1.500(10) .
C12' C14' 1.526(9) .
C12' C13' 1.535(10) .
C12' H12' 0.9800 .
C13' H13D 0.9600 .
C13' H13E 0.9600 .
C13' H13F 0.9600 .
C14' H14D 0.9600 .
C14' H14E 0.9600 .
C14' H14F 0.9600 .
C15' C17' 1.513(11) .
C15' C16' 1.525(11) .
C15' H15' 0.9800 .
C16' H16D 0.9600 .
C16' H16E 0.9600 .
C16' H16F 0.9600 .
C17' H17D 0.9600 .
C17' H17E 0.9600 .
C17' H17F 0.9600 .
C18' Si1' 1.885(8) .
C18' H18D 0.9600 .
C18' H18E 0.9600 .
C18' H18F 0.9600 .
C19' Si1' 1.869(7) .
C19' H19D 0.9600 .
C19' H19E 0.9600 .
C19' H19F 0.9600 .
C20' Si1' 1.853(8) .
C20' H20D 0.9600 .
C20' H20E 0.9600 .
C20' H20F 0.9600 .
C21' Si2' 1.887(8) .
C21' H21D 0.9600 .
C21' H21E 0.9600 .
C21' H21F 0.9600 .
C22' Si2' 1.855(8) .
C22' H22D 0.9600 .
C22' H22E 0.9600 .
C22' H22F 0.9600 .
C23' Si2' 1.862(9) .
C23' H23D 0.9600 .
C23' H23E 0.9600 .
C23' H23F 0.9600 .
Er1 N2 2.166(6) .
Er1 N3 2.213(6) .
Er1 N1 2.353(6) .
Er1 C1 2.643(8) 3_655
Er1 C2 2.676(8) 3_655
Er1 N1 2.728(6) 3_655
Er1 C4 2.805(7) 3_655
Er1 C3 2.807(7) 3_655
Er1 Si2 3.360(2) .
Er1 Si1 3.364(3) .
Er1' N2' 2.177(5) .
Er1' N3' 2.201(5) .
Er1' N1' 2.356(5) .
Er1' C1' 2.650(6) 3_766
Er1' N1' 2.701(5) 3_766
Er1' C2' 2.711(7) 3_766
Er1' C3' 2.786(7) 3_766
Er1' C4' 2.792(6) 3_766
Er1' Si2' 3.351(2) .
Er1' Si1' 3.387(2) .
Er1' Er1' 3.9587(8) 3_766
N1 Er1 2.728(6) 3_655
N3 Si1 1.702(7) .
N3 Si2 1.712(6) .
N1' Er1' 2.701(5) 3_766
N3' Si1' 1.712(6) .
N3' Si2' 1.721(6) .

loop_
_geom_torsion_atom_site_label_1
_geom_torsion_atom_site_label_2
_geom_torsion_atom_site_label_3
_geom_torsion_atom_site_label_4
_geom_torsion
_geom_torsion_site_symmetry_1
_geom_torsion_site_symmetry_4
N1 C1 C2 C3 2.0(10) . .
Er1 C1 C2 C3 74.1(6) 3_655 .
N1 C1 C2 Er1 -72.0(5) . 3_655
C1 C2 C3 C4 -1.9(10) . .
Er1 C2 C3 C4 67.6(6) 3_655 .
C1 C2 C3 Er1 -69.5(6) . 3_655
C2 C3 C4 N1 1.1(9) . .
Er1 C3 C4 N1 64.8(5) 3_655 .
C2 C3 C4 C5 170.9(9) . .
Er1 C3 C4 C5 -125.4(10) 3_655 .
C2 C3 C4 Er1 -63.7(6) . 3_655
C3 C4 C5 N2 -171.7(8) . .
N1 C4 C5 N2 -2.7(11) . .
Er1 C4 C5 N2 85.9(8) 3_655 .
C11 C6 C7 C8 -1.2(12) . .
N2 C6 C7 C8 178.5(7) . .
C11 C6 C7 C12 175.8(8) . .
N2 C6 C7 C12 -4.5(12) . .
C6 C7 C8 C9 0.5(15) . .
C12 C7 C8 C9 -176.6(10) . .
C7 C8 C9 C10 -0.8(18) . .
C8 C9 C10 C11 1.8(18) . .
C7 C6 C11 C10 2.0(12) . .
N2 C6 C11 C10 -177.7(7) . .
C7 C6 C11 C15 -177.0(8) . .
N2 C6 C11 C15 3.3(11) . .
C9 C10 C11 C6 -2.3(15) . .
C9 C10 C11 C15 176.7(10) . .
C8 C7 C12 C13 62.9(12) . .
C6 C7 C12 C13 -114.0(10) . .
C8 C7 C12 C14 -62.7(12) . .
C6 C7 C12 C14 120.4(10) . .
C6 C11 C15 C16 110.6(11) . .
C10 C11 C15 C16 -68.4(13) . .
C6 C11 C15 C17 -128.3(10) . .
C10 C11 C15 C17 52.8(12) . .
N1' C1' C2' C3' 0.4(8) . .
Er1' C1' C2' C3' 71.2(5) 3_766 .
N1' C1' C2' Er1' -70.8(4) . 3_766
C1' C2' C3' C4' 1.2(8) . .
Er1' C2' C3' C4' 68.8(5) 3_766 .
C1' C2' C3' Er1' -67.7(5) . 3_766
C2' C3' C4' N1' -2.3(8) . .
Er1' C3' C4' N1' 64.0(4) 3_766 .
C2' C3' C4' C5' 167.8(7) . .
Er1' C3' C4' C5' -125.8(7) 3_766 .
C2' C3' C4' Er1' -66.3(5) . 3_766
N1' C4' C5' N2' -8.2(9) . .
C3' C4' C5' N2' -177.4(6) . .
Er1' C4' C5' N2' 81.3(6) 3_766 .
C11' C6' C7' C8' -4.9(10) . .
N2' C6' C7' C8' 171.7(6) . .
C11' C6' C7' C12' 174.5(6) . .
N2' C6' C7' C12' -8.9(9) . .
C6' C7' C8' C9' 2.1(11) . .
C12' C7' C8' C9' -177.3(7) . .
C7' C8' C9' C10' 0.2(12) . .
C8' C9' C10' C11' 0.3(12) . .
C9' C10' C11' C6' -3.0(11) . .
C9' C10' C11' C15' 174.3(7) . .
C7' C6' C11' C10' 5.3(10) . .
N2' C6' C11' C10' -171.3(6) . .
C7' C6' C11' C15' -171.9(6) . .
N2' C6' C11' C15' 11.4(9) . .
C8' C7' C12' C14' -61.7(9) . .
C6' C7' C12' C14' 118.9(7) . .
C8' C7' C12' C13' 63.4(8) . .
C6' C7' C12' C13' -116.0(7) . .
C10' C11' C15' C17' 55.0(9) . .
C6' C11' C15' C17' -127.8(8) . .
C10' C11' C15' C16' -68.4(9) . .
C6' C11' C15' C16' 108.9(8) . .
C2 C1 N1 C4 -1.3(9) . .
Er1 C1 N1 C4 -72.0(5) 3_655 .
C2 C1 N1 Er1 160.7(7) . .
Er1 C1 N1 Er1 90.0(8) 3_655 .
C2 C1 N1 Er1 70.7(6) . 3_655
C3 C4 N1 C1 0.1(9) . .
C5 C4 N1 C1 -170.9(7) . .
Er1 C4 N1 C1 67.2(5) 3_655 .
C3 C4 N1 Er1 -168.9(5) . .
C5 C4 N1 Er1 20.1(9) . .
Er1 C4 N1 Er1 -101.8(3) 3_655 .
C3 C4 N1 Er1 -67.1(6) . 3_655
C5 C4 N1 Er1 121.9(7) . 3_655
N2 Er1 N1 C1 176.3(9) . .
N3 Er1 N1 C1 62.5(9) . .
C1 Er1 N1 C1 -96.8(9) 3_655 .
C2 Er1 N1 C1 -79.8(9) 3_655 .
N1 Er1 N1 C1 -79.0(8) 3_655 .
C4 Er1 N1 C1 -51.0(9) 3_655 .
C3 Er1 N1 C1 -48.4(9) 3_655 .
Si2 Er1 N1 C1 80.9(9) . .
Si1 Er1 N1 C1 49.7(9) . .
N2 Er1 N1 C4 -22.1(5) . .
N3 Er1 N1 C4 -135.9(5) . .
C1 Er1 N1 C4 64.8(5) 3_655 .
C2 Er1 N1 C4 81.8(5) 3_655 .
N1 Er1 N1 C4 82.6(5) 3_655 .
C4 Er1 N1 C4 110.6(4) 3_655 .
C3 Er1 N1 C4 113.2(5) 3_655 .
Si2 Er1 N1 C4 -117.5(5) . .
Si1 Er1 N1 C4 -148.7(4) . .
N2 Er1 N1 Er1 -104.7(3) . 3_655
N3 Er1 N1 Er1 141.5(2) . 3_655
C1 Er1 N1 Er1 -17.8(3) 3_655 3_655
C2 Er1 N1 Er1 -0.8(4) 3_655 3_655
N1 Er1 N1 Er1 0.0 3_655 3_655
C4 Er1 N1 Er1 28.0(2) 3_655 3_655
C3 Er1 N1 Er1 30.6(3) 3_655 3_655
Si2 Er1 N1 Er1 159.87(12) . 3_655
Si1 Er1 N1 Er1 128.73(17) . 3_655
C11 C6 N2 C5 -95.5(8) . .
C7 C6 N2 C5 84.8(9) . .
C11 C6 N2 Er1 79.9(9) . .
C7 C6 N2 Er1 -99.8(8) . .
C4 C5 N2 C6 157.7(7) . .
C4 C5 N2 Er1 -18.7(9) . .
N3 Er1 N2 C6 -31.0(8) . .
N1 Er1 N2 C6 -153.3(8) . .
C1 Er1 N2 C6 106.9(8) 3_655 .
C2 Er1 N2 C6 84.7(8) 3_655 .
N1 Er1 N2 C6 135.0(7) 3_655 .
C4 Er1 N2 C6 135.8(7) 3_655 .
C3 Er1 N2 C6 98.1(8) 3_655 .
Si2 Er1 N2 C6 -5.2(8) . .
Si1 Er1 N2 C6 -60.4(8) . .
N3 Er1 N2 C5 144.2(5) . .
N1 Er1 N2 C5 21.9(6) . .
C1 Er1 N2 C5 -77.9(6) 3_655 .
C2 Er1 N2 C5 -100.1(6) 3_655 .
N1 Er1 N2 C5 -49.8(6) 3_655 .
C4 Er1 N2 C5 -49.0(7) 3_655 .
C3 Er1 N2 C5 -86.7(6) 3_655 .
Si2 Er1 N2 C5 170.0(5) . .
Si1 Er1 N2 C5 114.8(5) . .
N2 Er1 N3 Si1 -120.0(3) . .
N1 Er1 N3 Si1 -29.0(4) . .
C1 Er1 N3 Si1 123.3(4) 3_655 .
C2 Er1 N3 Si1 120.1(4) 3_655 .
N1 Er1 N3 Si1 81.7(5) 3_655 .
C4 Er1 N3 Si1 70.9(4) 3_655 .
C3 Er1 N3 Si1 91.9(4) 3_655 .
Si2 Er1 N3 Si1 171.9(6) . .
N2 Er1 N3 Si2 68.1(4) . .
N1 Er1 N3 Si2 159.2(3) . .
C1 Er1 N3 Si2 -48.6(5) 3_655 .
C2 Er1 N3 Si2 -51.8(4) 3_655 .
N1 Er1 N3 Si2 -90.2(4) 3_655 .
C4 Er1 N3 Si2 -100.9(3) 3_655 .
C3 Er1 N3 Si2 -80.0(3) 3_655 .
Si1 Er1 N3 Si2 -171.9(6) . .
C2' C1' N1' C4' -1.8(7) . .
Er1' C1' N1' C4' -73.1(4) 3_766 .
C2' C1' N1' Er1' 160.1(5) . .
Er1' C1' N1' Er1' 88.9(6) 3_766 .
C2' C1' N1' Er1' 71.2(5) . 3_766
C3' C4' N1' C1' 2.6(7) . .
C5' C4' N1' C1' -168.5(6) . .
Er1' C4' N1' C1' 68.8(4) 3_766 .
C3' C4' N1' Er1' -166.2(5) . .
C5' C4' N1' Er1' 22.7(7) . .
Er1' C4' N1' Er1' -100.0(2) 3_766 .
C3' C4' N1' Er1' -66.2(5) . 3_766
C5' C4' N1' Er1' 122.7(6) . 3_766
N2' Er1' N1' C1' 177.1(7) . .
N3' Er1' N1' C1' 63.4(7) . .
C1' Er1' N1' C1' -96.9(7) 3_766 .
N1' Er1' N1' C1' -78.9(7) 3_766 .
C2' Er1' N1' C1' -80.7(7) 3_766 .
C3' Er1' N1' C1' -48.0(7) 3_766 .
C4' Er1' N1' C1' -51.1(7) 3_766 .
Si2' Er1' N1' C1' 78.0(7) . .
Si1' Er1' N1' C1' 51.7(7) . .
Er1' Er1' N1' C1' -78.9(7) 3_766 .
N2' Er1' N1' C4' -21.3(4) . .
N3' Er1' N1' C4' -135.0(4) . .
C1' Er1' N1' C4' 64.8(4) 3_766 .
N1' Er1' N1' C4' 82.7(4) 3_766 .
C2' Er1' N1' C4' 81.0(4) 3_766 .
C3' Er1' N1' C4' 113.7(4) 3_766 .
C4' Er1' N1' C4' 110.5(4) 3_766 .
Si2' Er1' N1' C4' -120.3(4) . .
Si1' Er1' N1' C4' -146.7(4) . .
Er1' Er1' N1' C4' 82.7(4) 3_766 .
N2' Er1' N1' Er1' -104.0(2) . 3_766
N3' Er1' N1' Er1' 142.3(2) . 3_766
C1' Er1' N1' Er1' -18.0(2) 3_766 3_766
N1' Er1' N1' Er1' 0.0 3_766 3_766
C2' Er1' N1' Er1' -1.8(3) 3_766 3_766
C3' Er1' N1' Er1' 30.9(3) 3_766 3_766
C4' Er1' N1' Er1' 27.74(18) 3_766 3_766
Si2' Er1' N1' Er1' 156.91(12) . 3_766
Si1' Er1' N1' Er1' 130.58(13) . 3_766
C7' C6' N2' C5' 87.5(7) . .
C11' C6' N2' C5' -95.9(7) . .
C7' C6' N2' Er1' -94.4(7) . .
C11' C6' N2' Er1' 82.3(7) . .
C4' C5' N2' C6' 165.2(5) . .
C4' C5' N2' Er1' -13.2(7) . .
N3' Er1' N2' C6' -40.2(6) . .
N1' Er1' N2' C6' -159.3(6) . .
C1' Er1' N2' C6' 99.1(5) 3_766 .
N1' Er1' N2' C6' 127.0(5) 3_766 .
C2' Er1' N2' C6' 76.8(6) 3_766 .
C3' Er1' N2' C6' 89.2(6) 3_766 .
C4' Er1' N2' C6' 127.7(5) 3_766 .
Si2' Er1' N2' C6' -12.7(6) . .
Si1' Er1' N2' C6' -69.6(6) . .
Er1' Er1' N2' C6' 160.5(5) 3_766 .
N3' Er1' N2' C5' 137.8(4) . .
N1' Er1' N2' C5' 18.8(4) . .
C1' Er1' N2' C5' -82.8(5) 3_766 .
N1' Er1' N2' C5' -54.9(5) 3_766 .
C2' Er1' N2' C5' -105.1(5) 3_766 .
C3' Er1' N2' C5' -92.8(5) 3_766 .
C4' Er1' N2' C5' -54.3(5) 3_766 .
Si2' Er1' N2' C5' 165.3(4) . .
Si1' Er1' N2' C5' 108.4(4) . .
Er1' Er1' N2' C5' -21.5(4) 3_766 .
N2' Er1' N3' Si1' -116.1(3) . .
N1' Er1' N3' Si1' -27.0(4) . .
C1' Er1' N3' Si1' 126.2(3) 3_766 .
N1' Er1' N3' Si1' 83.8(4) 3_766 .
C2' Er1' N3' Si1' 123.9(3) 3_766 .
C3' Er1' N3' Si1' 95.9(3) 3_766 .
C4' Er1' N3' Si1' 74.0(4) 3_766 .
Si2' Er1' N3' Si1' 170.1(6) . .
Er1' Er1' N3' Si1' 22.5(5) 3_766 .
N2' Er1' N3' Si2' 73.8(4) . .
N1' Er1' N3' Si2' 162.9(3) . .
C1' Er1' N3' Si2' -43.9(5) 3_766 .
N1' Er1' N3' Si2' -86.3(4) 3_766 .
C2' Er1' N3' Si2' -46.1(4) 3_766 .
C3' Er1' N3' Si2' -74.2(3) 3_766 .
C4' Er1' N3' Si2' -96.0(3) 3_766 .
Si1' Er1' N3' Si2' -170.1(6) . .
Er1' Er1' N3' Si2' -147.52(18) 3_766 .
Si2 N3 Si1 C19 46.0(7) . .
Er1 N3 Si1 C19 -125.2(5) . .
Si2 N3 Si1 C18 -77.3(7) . .
Er1 N3 Si1 C18 111.4(6) . .
Si2 N3 Si1 C20 166.1(6) . .
Er1 N3 Si1 C20 -5.1(6) . .
Si2 N3 Si1 Er1 171.2(7) . .
N2 Er1 Si1 N3 76.2(4) . .
N1 Er1 Si1 N3 156.2(4) . .
C1 Er1 Si1 N3 -83.4(4) 3_655 .
C2 Er1 Si1 N3 -67.7(4) 3_655 .
N1 Er1 Si1 N3 -123.8(4) 3_655 .
C4 Er1 Si1 N3 -116.5(4) 3_655 .
C3 Er1 Si1 N3 -89.3(4) 3_655 .
Si2 Er1 Si1 N3 -4.6(3) . .
N2 Er1 Si1 C19 152.1(6) . .
N3 Er1 Si1 C19 75.9(6) . .
N1 Er1 Si1 C19 -128.0(6) . .
C1 Er1 Si1 C19 -7.6(6) 3_655 .
C2 Er1 Si1 C19 8.1(6) 3_655 .
N1 Er1 Si1 C19 -47.9(6) 3_655 .
C4 Er1 Si1 C19 -40.7(6) 3_655 .
C3 Er1 Si1 C19 -13.5(6) 3_655 .
Si2 Er1 Si1 C19 71.3(5) . .
N2 Er1 Si1 C18 -11.7(6) . .
N3 Er1 Si1 C18 -87.9(6) . .
N1 Er1 Si1 C18 68.3(6) . .
C1 Er1 Si1 C18 -171.3(6) 3_655 .
C2 Er1 Si1 C18 -155.6(6) 3_655 .
N1 Er1 Si1 C18 148.4(6) 3_655 .
C4 Er1 Si1 C18 155.6(6) 3_655 .
C3 Er1 Si1 C18 -177.2(6) 3_655 .
Si2 Er1 Si1 C18 -92.5(5) . .
N2 Er1 Si1 C20 -108.9(5) . .
N3 Er1 Si1 C20 174.9(6) . .
N1 Er1 Si1 C20 -29.0(5) . .
C1 Er1 Si1 C20 91.4(5) 3_655 .
C2 Er1 Si1 C20 107.1(5) 3_655 .
N1 Er1 Si1 C20 51.1(5) 3_655 .
C4 Er1 Si1 C20 58.3(5) 3_655 .
C3 Er1 Si1 C20 85.5(5) 3_655 .
Si2 Er1 Si1 C20 170.3(5) . .
Si1 N3 Si2 C23 167.2(5) . .
Er1 N3 Si2 C23 -21.5(5) . .
Si1 N3 Si2 C21 45.9(6) . .
Er1 N3 Si2 C21 -142.8(5) . .
Si1 N3 Si2 C22 -75.3(6) . .
Er1 N3 Si2 C22 96.0(4) . .
Si1 N3 Si2 Er1 -171.3(6) . .
N2 Er1 Si2 N3 -121.6(4) . .
N1 Er1 Si2 N3 -34.7(4) . .
C1 Er1 Si2 N3 142.9(4) 3_655 .
C2 Er1 Si2 N3 129.5(4) 3_655 .
N1 Er1 Si2 N3 118.2(4) 3_655 .
C4 Er1 Si2 N3 90.8(4) 3_655 .
C3 Er1 Si2 N3 99.9(4) 3_655 .
Si1 Er1 Si2 N3 4.5(3) . .
N2 Er1 Si2 C23 37.3(4) . .
N3 Er1 Si2 C23 158.9(5) . .
N1 Er1 Si2 C23 124.2(4) . .
C1 Er1 Si2 C23 -58.2(4) 3_655 .
C2 Er1 Si2 C23 -71.6(4) 3_655 .
N1 Er1 Si2 C23 -82.9(4) 3_655 .
C4 Er1 Si2 C23 -110.3(4) 3_655 .
C3 Er1 Si2 C23 -101.2(4) 3_655 .
Si1 Er1 Si2 C23 163.4(4) . .
N2 Er1 Si2 C21 -64.3(6) . .
N3 Er1 Si2 C21 57.3(7) . .
N1 Er1 Si2 C21 22.6(7) . .
C1 Er1 Si2 C21 -159.9(7) 3_655 .
C2 Er1 Si2 C21 -173.2(6) 3_655 .
N1 Er1 Si2 C21 175.5(6) 3_655 .
C4 Er1 Si2 C21 148.1(6) 3_655 .
C3 Er1 Si2 C21 157.2(6) 3_655 .
Si1 Er1 Si2 C21 61.8(6) . .
N2 Er1 Si2 C22 139.3(4) . .
N3 Er1 Si2 C22 -99.1(5) . .
N1 Er1 Si2 C22 -133.8(4) . .
C1 Er1 Si2 C22 43.7(4) 3_655 .
C2 Er1 Si2 C22 30.3(4) 3_655 .
N1 Er1 Si2 C22 19.1(4) 3_655 .
C4 Er1 Si2 C22 -8.4(4) 3_655 .
C3 Er1 Si2 C22 0.8(4) 3_655 .
Si1 Er1 Si2 C22 -94.6(4) . .
Si2' N3' Si1' C20' -86.0(5) . .
Er1' N3' Si1' C20' 104.6(4) . .
Si2' N3' Si1' C19' 36.3(6) . .
Er1' N3' Si1' C19' -133.1(4) . .
Si2' N3' Si1' C18' 155.9(5) . .
Er1' N3' Si1' C18' -13.5(5) . .
Si2' N3' Si1' Er1' 169.4(6) . .
N2' Er1' Si1' N3' 79.8(4) . .
N1' Er1' Si1' N3' 157.2(4) . .
C1' Er1' Si1' N3' -81.3(4) 3_766 .
N1' Er1' Si1' N3' -122.3(4) 3_766 .
C2' Er1' Si1' N3' -64.4(4) 3_766 .
C3' Er1' Si1' N3' -85.8(4) 3_766 .
C4' Er1' Si1' N3' -114.0(4) 3_766 .
Si2' Er1' Si1' N3' -5.7(3) . .
Er1' Er1' Si1' N3' -165.9(3) 3_766 .
N2' Er1' Si1' C20' -12.3(4) . .
N3' Er1' Si1' C20' -92.1(5) . .
N1' Er1' Si1' C20' 65.1(3) . .
C1' Er1' Si1' C20' -173.4(4) 3_766 .
N1' Er1' Si1' C20' 145.6(3) 3_766 .
C2' Er1' Si1' C20' -156.5(4) 3_766 .
C3' Er1' Si1' C20' -177.9(3) 3_766 .
C4' Er1' Si1' C20' 154.0(3) 3_766 .
Si2' Er1' Si1' C20' -97.8(3) . .
Er1' Er1' Si1' C20' 102.0(3) 3_766 .
N2' Er1' Si1' C19' 146.9(4) . .
N3' Er1' Si1' C19' 67.1(5) . .
N1' Er1' Si1' C19' -135.7(4) . .
C1' Er1' Si1' C19' -14.1(5) 3_766 .
N1' Er1' Si1' C19' -55.2(4) 3_766 .
C2' Er1' Si1' C19' 2.7(4) 3_766 .
C3' Er1' Si1' C19' -18.7(4) 3_766 .
C4' Er1' Si1' C19' -46.8(4) 3_766 .
Si2' Er1' Si1' C19' 61.5(4) . .
Er1' Er1' Si1' C19' -98.8(4) 3_766 .
N2' Er1' Si1' C18' -113.5(4) . .
N3' Er1' Si1' C18' 166.7(5) . .
N1' Er1' Si1' C18' -36.1(4) . .
C1' Er1' Si1' C18' 85.4(4) 3_766 .
N1' Er1' Si1' C18' 44.4(4) 3_766 .
C2' Er1' Si1' C18' 102.2(4) 3_766 .
C3' Er1' Si1' C18' 80.9(4) 3_766 .
C4' Er1' Si1' C18' 52.7(4) 3_766 .
Si2' Er1' Si1' C18' 161.0(3) . .
Er1' Er1' Si1' C18' 0.8(3) 3_766 .
Si1' N3' Si2' C22' 45.5(5) . .
Er1' N3' Si2' C22' -144.8(4) . .
Si1' N3' Si2' C23' 164.8(4) . .
Er1' N3' Si2' C23' -25.5(5) . .
Si1' N3' Si2' C21' -77.7(5) . .
Er1' N3' Si2' C21' 91.9(4) . .
Si1' N3' Si2' Er1' -169.7(6) . .
N2' Er1' Si2' N3' -117.1(4) . .
N1' Er1' Si2' N3' -27.8(4) . .
C1' Er1' Si2' N3' 146.9(4) 3_766 .
N1' Er1' Si2' N3' 121.4(4) 3_766 .
C2' Er1' Si2' N3' 135.1(4) 3_766 .
C3' Er1' Si2' N3' 105.2(4) 3_766 .
C4' Er1' Si2' N3' 95.4(4) 3_766 .
Si1' Er1' Si2' N3' 5.4(3) . .
Er1' Er1' Si2' N3' 87.2(4) 3_766 .
N2' Er1' Si2' C22' -62.8(5) . .
N3' Er1' Si2' C22' 54.3(6) . .
N1' Er1' Si2' C22' 26.5(5) . .
C1' Er1' Si2' C22' -158.9(5) 3_766 .
N1' Er1' Si2' C22' 175.7(5) 3_766 .
C2' Er1' Si2' C22' -170.6(5) 3_766 .
C3' Er1' Si2' C22' 159.5(5) 3_766 .
C4' Er1' Si2' C22' 149.6(5) 3_766 .
Si1' Er1' Si2' C22' 59.7(5) . .
Er1' Er1' Si2' C22' 141.4(5) 3_766 .
N2' Er1' Si2' C23' 38.2(3) . .
N3' Er1' Si2' C23' 155.2(5) . .
N1' Er1' Si2' C23' 127.5(4) . .
C1' Er1' Si2' C23' -57.9(3) 3_766 .
N1' Er1' Si2' C23' -83.3(3) 3_766 .
C2' Er1' Si2' C23' -69.6(3) 3_766 .
C3' Er1' Si2' C23' -99.6(3) 3_766 .
C4' Er1' Si2' C23' -109.4(3) 3_766 .
Si1' Er1' Si2' C23' 160.7(3) . .
Er1' Er1' Si2' C23' -117.6(3) 3_766 .
N2' Er1' Si2' C21' 141.4(3) . .
N3' Er1' Si2' C21' -101.6(5) . .
N1' Er1' Si2' C21' -129.3(4) . .
C1' Er1' Si2' C21' 45.3(4) 3_766 .
N1' Er1' Si2' C21' 19.9(4) 3_766 .
C2' Er1' Si2' C21' 33.6(3) 3_766 .
C3' Er1' Si2' C21' 3.6(3) 3_766 .
C4' Er1' Si2' C21' -6.2(3) 3_766 .
Si1' Er1' Si2' C21' -96.1(3) . .
Er1' Er1' Si2' C21' -14.4(4) 3_766 .
